data_4112251
loop_
_publ_author_name
'Oleg V. Ozerov'
'Maren Pink'
'Lori A. Watson'
'Kenneth G. Caulton'

_publ_section_title
;
 Aromatic vs Aliphatic C-H Cleavage of Alkyl-Substituted Pyridines by
 (PNPiPr)Re Compounds
;
_journal_name_full 'Journal of the American Chemical Society'
_journal_page_first 2105
_journal_page_last 2113
_journal_paper_doi 10.1021/ja036999i
_journal_volume 126
_journal_year 2004
_chemical_formula_moiety 'C25 H51 N2 P2 Re Si2'
_chemical_formula_sum 'C25 H51 N2 P2 Re Si2'
_chemical_formula_weight 684.00
_chemical_name_systematic
; 
 ? 
;
_space_group_IT_number 14
_symmetry_cell_setting monoclinic
_symmetry_space_group_name_Hall '-P 2yn'
_symmetry_space_group_name_H-M 'P 1 21/n 1'
_atom_sites_solution_hydrogens mixed
_atom_sites_solution_primary direct
_atom_sites_solution_secondary difmap
_audit_creation_method SHELXL-97
_cell_angle_alpha 90.00
_cell_angle_beta 92.6040(10)
_cell_angle_gamma 90.00
_cell_formula_units_Z 4
_cell_length_a 10.5307(4)
_cell_length_b 14.7683(5)
_cell_length_c 19.5511(7)
_cell_measurement_reflns_used 8454
_cell_measurement_temperature 120(2)
_cell_measurement_theta_max 30.0
_cell_measurement_theta_min 4.4
_cell_volume 3037.46(19)
_computing_cell_refinement 'SAINT (Bruker, 1999)'
_computing_data_collection 'SMART (Bruker, 1999)'
_computing_data_reduction 'SAINT (Bruker, 1999)'
_computing_molecular_graphics 'XTEL (local library)'
_computing_publication_material 'XCIF (Bruker, 1999), XTEL (local library)'
_computing_structure_refinement 'SHELXL-97 (Sheldrick, 1997)'
_computing_structure_solution 'SIR-92 (Alatomare et al., 1993)'
_diffrn_ambient_temperature 120(2)
_diffrn_detector 'CCD area detector'
_diffrn_detector_type 'Bruker SMART 6000'
_diffrn_measured_fraction_theta_full 0.998
_diffrn_measured_fraction_theta_max 0.998
_diffrn_measurement_details '0.30 degree frames measured for 7 seconds each'
_diffrn_measurement_device 'three-circle goniometer with fixed chi'
_diffrn_measurement_device_type 'Bruker Platform goniometer'
_diffrn_measurement_method \w-scans
_diffrn_radiation_monochromator graphite
_diffrn_radiation_source 'fine-focus sealed tube'
_diffrn_radiation_type MoK\a
_diffrn_radiation_wavelength 0.71073
_diffrn_reflns_av_R_equivalents 0.0258
_diffrn_reflns_av_sigmaI/netI 0.0155
_diffrn_reflns_limit_h_max 14
_diffrn_reflns_limit_h_min -14
_diffrn_reflns_limit_k_max 20
_diffrn_reflns_limit_k_min -20
_diffrn_reflns_limit_l_max 27
_diffrn_reflns_limit_l_min -27
_diffrn_reflns_number 55076
_diffrn_reflns_theta_full 30.03
_diffrn_reflns_theta_max 30.03
_diffrn_reflns_theta_min 2.09
_diffrn_standards_decay_% 0.0
_diffrn_standards_interval_time 323
_diffrn_standards_number 775
_exptl_absorpt_coefficient_mu 4.201
_exptl_absorpt_correction_T_max 0.6787
_exptl_absorpt_correction_T_min 0.4584
_exptl_absorpt_correction_type multi-scan
_exptl_absorpt_process_details 'SADABS, R. Blessing (1995)'
_exptl_crystal_colour black
_exptl_crystal_density_diffrn 1.496
_exptl_crystal_description block
_exptl_crystal_F_000 1392
_exptl_crystal_size_max 0.22
_exptl_crystal_size_mid 0.18
_exptl_crystal_size_min 0.10
_refine_diff_density_max 1.757
_refine_diff_density_min -0.387
_refine_diff_density_rms 0.075
_refine_ls_extinction_method none
_refine_ls_goodness_of_fit_ref 1.064
_refine_ls_hydrogen_treatment mixed
_refine_ls_matrix_type full
_refine_ls_number_parameters 305
_refine_ls_number_reflns 8869
_refine_ls_number_restraints 0
_refine_ls_restrained_S_all 1.064
_refine_ls_R_factor_all 0.0181
_refine_ls_R_factor_gt 0.0161
_refine_ls_shift/su_max 0.005
_refine_ls_shift/su_mean 0.000
_refine_ls_structure_factor_coef Fsqd
_refine_ls_weighting_details 'calc w=1/[\s^2^(Fo^2^)+(0.0196P)^2^+2.1382P] where P=(Fo^2^+2Fc^2^)/3'
_refine_ls_weighting_scheme calc
_refine_ls_wR_factor_gt 0.0408
_refine_ls_wR_factor_ref 0.0419
_reflns_number_gt 8284
_reflns_number_total 8869
_reflns_threshold_expression >2sigma(I)
_cod_data_source_file ja036999isi20030703_104634.cif
_cod_data_source_block 02049
_cod_depositor_comments
;
The following automatic conversions were performed:

'_exptl_absorpt_correction_type' value 'multi-scans' was replaced
with the value 'multi-scan' as specified in the replacement file
'src/cod-tools/trunk/data/replacement-values/replacement_values.lst'.

Automatic conversion script
Id: cif_fix_values 5376 2017-05-30 11:51:03Z andrius 
;
_cod_database_code 4112251

loop_
_symmetry_equiv_pos_as_xyz
'x, y, z'
'-x+1/2, y+1/2, -z+1/2'
'-x, -y, -z'
'x-1/2, -y-1/2, z-1/2'

loop_
_atom_site_label
_atom_site_type_symbol
_atom_site_fract_x
_atom_site_fract_y
_atom_site_fract_z
_atom_site_U_iso_or_equiv
_atom_site_adp_type
_atom_site_occupancy
_atom_site_symmetry_multiplicity
_atom_site_calc_flag
_atom_site_refinement_flags
Re1 Re 0.384638(5) 0.306795(4) 0.628751(3) 0.01432(2) Uani 1 1 d .
H1R H 0.373(3) 0.2013(16) 0.6607(14) 0.036(7) Uiso 1 1 d .
P1 P 0.23332(4) 0.27185(3) 0.53761(2) 0.01893(8) Uani 1 1 d .
P2 P 0.50712(4) 0.33915(3) 0.73087(2) 0.01694(7) Uani 1 1 d .
Si1 Si 0.11763(4) 0.41393(3) 0.62443(3) 0.02238(9) Uani 1 1 d .
Si2 Si 0.23283(5) 0.35948(3) 0.76520(2) 0.02169(9) Uani 1 1 d .
N1 N 0.23860(13) 0.36598(9) 0.67631(7) 0.0188(3) Uani 1 1 d .
C1 C 0.1688(2) 0.52761(14) 0.59548(12) 0.0347(4) Uani 1 1 d .
H1A H 0.1813 0.5676 0.6352 0.052 Uiso 1 1 calc R
H1B H 0.1033 0.5531 0.5639 0.052 Uiso 1 1 calc R
H1C H 0.2488 0.5220 0.5721 0.052 Uiso 1 1 calc R
C2 C -0.03771(19) 0.42736(15) 0.66581(13) 0.0373(5) Uani 1 1 d .
H2A H -0.0334 0.4797 0.6966 0.056 Uiso 1 1 calc R
H2B H -0.0557 0.3727 0.6921 0.056 Uiso 1 1 calc R
H2C H -0.1054 0.4367 0.6305 0.056 Uiso 1 1 calc R
C3 C 0.08589(19) 0.33418(15) 0.55093(12) 0.0343(4) Uani 1 1 d .
H3A H 0.0169 0.2916 0.5615 0.041 Uiso 1 1 calc R
H3B H 0.0597 0.3684 0.5091 0.041 Uiso 1 1 calc R
C4 C 0.17795(18) 0.15157(12) 0.53273(9) 0.0253(3) Uani 1 1 d .
H4A H 0.2548 0.1131 0.5268 0.030 Uiso 1 1 calc R
C5 C 0.1198(2) 0.12167(17) 0.59912(11) 0.0389(5) Uani 1 1 d .
H5A H 0.1030 0.0564 0.5974 0.058 Uiso 1 1 calc R
H5B H 0.0399 0.1543 0.6048 0.058 Uiso 1 1 calc R
H5C H 0.1790 0.1351 0.6379 0.058 Uiso 1 1 calc R
C6 C 0.0849(2) 0.13188(15) 0.47178(10) 0.0332(4) Uani 1 1 d .
H6A H 0.0550 0.0692 0.4744 0.050 Uiso 1 1 calc R
H6B H 0.1282 0.1407 0.4289 0.050 Uiso 1 1 calc R
H6C H 0.0123 0.1732 0.4731 0.050 Uiso 1 1 calc R
C7 C 0.2658(2) 0.29744(13) 0.44718(9) 0.0292(4) Uani 1 1 d .
H7A H 0.1865 0.2837 0.4191 0.035 Uiso 1 1 calc R
C8 C 0.2932(3) 0.39869(17) 0.43868(12) 0.0510(7) Uani 1 1 d .
H8A H 0.3056 0.4119 0.3903 0.077 Uiso 1 1 calc R
H8B H 0.3703 0.4148 0.4660 0.077 Uiso 1 1 calc R
H8C H 0.2213 0.4340 0.4543 0.077 Uiso 1 1 calc R
C9 C 0.3704(2) 0.2382(2) 0.42049(10) 0.0417(5) Uani 1 1 d .
H9A H 0.3803 0.2510 0.3718 0.063 Uiso 1 1 calc R
H9B H 0.3480 0.1743 0.4263 0.063 Uiso 1 1 calc R
H9C H 0.4505 0.2510 0.4461 0.063 Uiso 1 1 calc R
C10 C 0.1506(2) 0.25302(16) 0.78965(11) 0.0373(5) Uani 1 1 d .
H10A H 0.0638 0.2529 0.7693 0.056 Uiso 1 1 calc R
H10B H 0.1477 0.2497 0.8396 0.056 Uiso 1 1 calc R
H10C H 0.1971 0.2007 0.7728 0.056 Uiso 1 1 calc R
C11 C 0.1525(2) 0.45655(18) 0.80718(12) 0.0449(6) Uani 1 1 d .
H11A H 0.0602 0.4509 0.7997 0.067 Uiso 1 1 calc R
H11B H 0.1810 0.5136 0.7874 0.067 Uiso 1 1 calc R
H11C H 0.1744 0.4559 0.8564 0.067 Uiso 1 1 calc R
C12 C 0.40078(18) 0.35384(14) 0.80161(9) 0.0262(4) Uani 1 1 d .
H12A H 0.4223 0.4103 0.8269 0.031 Uiso 1 1 calc R
H12B H 0.4103 0.3023 0.8339 0.031 Uiso 1 1 calc R
C13 C 0.59731(17) 0.44760(11) 0.73065(9) 0.0221(3) Uani 1 1 d .
H13A H 0.6510 0.4466 0.6898 0.026 Uiso 1 1 calc R
C14 C 0.5037(2) 0.52669(12) 0.72104(11) 0.0308(4) Uani 1 1 d .
H14A H 0.5507 0.5822 0.7113 0.046 Uiso 1 1 calc R
H14B H 0.4575 0.5349 0.7630 0.046 Uiso 1 1 calc R
H14C H 0.4433 0.5135 0.6827 0.046 Uiso 1 1 calc R
C15 C 0.6863(2) 0.46497(13) 0.79354(10) 0.0307(4) Uani 1 1 d .
H15A H 0.7276 0.5240 0.7890 0.046 Uiso 1 1 calc R
H15B H 0.7512 0.4174 0.7969 0.046 Uiso 1 1 calc R
H15C H 0.6371 0.4646 0.8349 0.046 Uiso 1 1 calc R
C16 C 0.62647(17) 0.25701(12) 0.76525(9) 0.0235(3) Uani 1 1 d .
H16A H 0.6631 0.2815 0.8096 0.028 Uiso 1 1 calc R
C17 C 0.5674(2) 0.16504(13) 0.77974(11) 0.0330(4) Uani 1 1 d .
H17A H 0.6331 0.1241 0.7988 0.050 Uiso 1 1 calc R
H17B H 0.5304 0.1395 0.7370 0.050 Uiso 1 1 calc R
H17C H 0.5007 0.1724 0.8127 0.050 Uiso 1 1 calc R
C18 C 0.73543(18) 0.24520(15) 0.71683(11) 0.0338(4) Uani 1 1 d .
H18A H 0.8068 0.2147 0.7411 0.051 Uiso 1 1 calc R
H18B H 0.7629 0.3047 0.7010 0.051 Uiso 1 1 calc R
H18C H 0.7063 0.2086 0.6774 0.051 Uiso 1 1 calc R
N2 N 0.52416(14) 0.21767(11) 0.58130(7) 0.0221(3) Uani 1 1 d .
C19 C 0.50671(17) 0.38426(12) 0.57798(9) 0.0232(3) Uani 1 1 d .
H19A H 0.4904 0.4475 0.5762 0.028 Uiso 1 1 calc R
C20 C 0.61143(18) 0.35323(13) 0.54577(9) 0.0268(4) Uani 1 1 d .
H20A H 0.6709 0.3917 0.5250 0.032 Uiso 1 1 calc R
C21 C 0.62092(17) 0.25821(14) 0.54700(9) 0.0256(3) Uani 1 1 d .
C22 C 0.7153(2) 0.20570(16) 0.51606(12) 0.0365(5) Uani 1 1 d .
H22A H 0.7813 0.2347 0.4929 0.044 Uiso 1 1 calc R
C23 C 0.7112(2) 0.11365(17) 0.51954(13) 0.0425(5) Uani 1 1 d .
H23A H 0.7743 0.0781 0.4990 0.051 Uiso 1 1 calc R
C24 C 0.6132(2) 0.07224(15) 0.55373(12) 0.0371(5) Uani 1 1 d .
H24A H 0.6086 0.0081 0.5566 0.045 Uiso 1 1 calc R
C25 C 0.52306(19) 0.12567(13) 0.58329(10) 0.0277(4) Uani 1 1 d .
H25A H 0.4567 0.0966 0.6062 0.033 Uiso 1 1 calc R

loop_
_atom_site_aniso_label
_atom_site_aniso_U_11
_atom_site_aniso_U_22
_atom_site_aniso_U_33
_atom_site_aniso_U_23
_atom_site_aniso_U_13
_atom_site_aniso_U_12
Re1 0.01480(3) 0.01422(3) 0.01376(3) 0.00111(2) -0.00127(2) -0.00071(2)
P1 0.01888(18) 0.02004(19) 0.01738(18) -0.00032(15) -0.00431(14) -0.00057(15)
P2 0.01817(18) 0.01668(18) 0.01568(17) 0.00153(14) -0.00251(14) -0.00322(14)
Si1 0.0183(2) 0.0207(2) 0.0279(2) -0.00082(18) -0.00211(17) 0.00323(17)
Si2 0.0223(2) 0.0228(2) 0.0203(2) -0.00312(17) 0.00426(17) -0.00113(17)
N1 0.0188(6) 0.0171(6) 0.0206(6) -0.0004(5) 0.0013(5) -0.0004(5)
C1 0.0345(10) 0.0259(9) 0.0434(11) 0.0107(8) -0.0019(8) 0.0033(8)
C2 0.0216(9) 0.0328(10) 0.0578(14) -0.0001(9) 0.0056(9) 0.0041(8)
C3 0.0263(9) 0.0356(10) 0.0399(11) -0.0088(9) -0.0117(8) 0.0081(8)
C4 0.0286(9) 0.0247(8) 0.0221(8) 0.0010(6) -0.0038(6) -0.0084(7)
C5 0.0421(12) 0.0459(12) 0.0282(10) 0.0080(9) -0.0042(8) -0.0202(10)
C6 0.0363(10) 0.0350(10) 0.0275(9) -0.0028(8) -0.0065(8) -0.0132(8)
C7 0.0359(10) 0.0327(9) 0.0180(8) 0.0057(7) -0.0092(7) -0.0122(8)
C8 0.0790(19) 0.0426(13) 0.0294(10) 0.0185(9) -0.0199(11) -0.0273(13)
C9 0.0312(10) 0.0748(17) 0.0192(8) -0.0003(10) 0.0012(7) -0.0083(11)
C10 0.0383(11) 0.0436(12) 0.0301(10) 0.0057(9) 0.0049(8) -0.0170(9)
C11 0.0485(13) 0.0492(13) 0.0371(11) -0.0178(10) 0.0016(10) 0.0163(11)
C12 0.0266(8) 0.0350(10) 0.0170(7) -0.0011(7) 0.0009(6) -0.0043(7)
C13 0.0257(8) 0.0165(7) 0.0235(8) 0.0016(6) -0.0039(6) -0.0046(6)
C14 0.0389(10) 0.0191(8) 0.0337(10) -0.0017(7) -0.0053(8) 0.0002(7)
C15 0.0355(10) 0.0249(9) 0.0307(9) 0.0017(7) -0.0098(8) -0.0116(8)
C16 0.0266(8) 0.0194(7) 0.0236(8) 0.0044(6) -0.0104(6) -0.0042(6)
C17 0.0410(11) 0.0228(8) 0.0341(10) 0.0088(7) -0.0117(8) -0.0072(8)
C18 0.0244(9) 0.0309(10) 0.0453(11) 0.0045(8) -0.0067(8) 0.0055(7)
N2 0.0207(7) 0.0259(7) 0.0195(6) -0.0009(5) -0.0022(5) 0.0011(6)
C19 0.0274(8) 0.0210(8) 0.0209(7) 0.0024(6) -0.0016(6) -0.0028(6)
C20 0.0248(8) 0.0332(9) 0.0228(8) 0.0022(7) 0.0043(6) -0.0083(7)
C21 0.0208(8) 0.0333(9) 0.0229(8) -0.0012(7) 0.0010(6) 0.0000(7)
C22 0.0264(10) 0.0482(12) 0.0352(11) -0.0056(9) 0.0050(8) 0.0031(9)
C23 0.0362(11) 0.0446(13) 0.0467(13) -0.0123(10) 0.0035(9) 0.0120(10)
C24 0.0397(11) 0.0292(10) 0.0421(11) -0.0081(9) -0.0030(9) 0.0093(9)
C25 0.0304(9) 0.0227(8) 0.0293(9) -0.0026(7) -0.0067(7) 0.0039(7)

loop_
_atom_type_symbol
_atom_type_description
_atom_type_scat_dispersion_real
_atom_type_scat_dispersion_imag
_atom_type_scat_source
C C 0.0033 0.0016 'International Tables Vol C Tables 4.2.6.8 and 6.1.1.4'
H H 0.0000 0.0000 'International Tables Vol C Tables 4.2.6.8 and 6.1.1.4'
N N 0.0061 0.0033 'International Tables Vol C Tables 4.2.6.8 and 6.1.1.4'
Si Si 0.0817 0.0704 'International Tables Vol C Tables 4.2.6.8 and 6.1.1.4'
P P 0.1023 0.0942 'International Tables Vol C Tables 4.2.6.8 and 6.1.1.4'
Re Re -1.0185 7.2310 'International Tables Vol C Tables 4.2.6.8 and 6.1.1.4'

loop_
_geom_angle_atom_site_label_1
_geom_angle_atom_site_label_2
_geom_angle_atom_site_label_3
_geom_angle
C19 Re1 N1 119.63(7)
C19 Re1 N2 71.34(7)
N1 Re1 N2 168.87(6)
C19 Re1 P2 88.03(5)
N1 Re1 P2 85.53(4)
N2 Re1 P2 97.28(4)
C19 Re1 P1 100.01(5)
N1 Re1 P1 86.64(4)
N2 Re1 P1 89.53(4)
P2 Re1 P1 170.828(15)
C19 Re1 H1R 140.0(9)
N1 Re1 H1R 99.2(9)
N2 Re1 H1R 70.4(9)
P2 Re1 H1R 85.4(9)
P1 Re1 H1R 91.1(9)
C3 P1 C7 103.14(10)
C3 P1 C4 102.71(10)
C7 P1 C4 102.44(8)
C3 P1 Re1 109.00(7)
C7 P1 Re1 121.36(6)
C4 P1 Re1 116.00(6)
C12 P2 C16 103.39(9)
C12 P2 C13 103.25(9)
C16 P2 C13 103.09(8)
C12 P2 Re1 109.34(6)
C16 P2 Re1 120.47(6)
C13 P2 Re1 115.38(6)
N1 Si1 C1 109.25(8)
N1 Si1 C2 114.98(9)
C1 Si1 C2 107.92(10)
N1 Si1 C3 106.91(8)
C1 Si1 C3 112.20(11)
C2 Si1 C3 105.63(10)
N1 Si2 C10 109.80(9)
N1 Si2 C11 115.56(10)
C10 Si2 C11 107.96(12)
N1 Si2 C12 107.77(7)
C10 Si2 C12 107.78(10)
C11 Si2 C12 107.70(10)
Si1 N1 Si2 123.01(8)
Si1 N1 Re1 117.20(7)
Si2 N1 Re1 119.60(8)
Si1 C1 H1A 109.5
Si1 C1 H1B 109.5
H1A C1 H1B 109.5
Si1 C1 H1C 109.5
H1A C1 H1C 109.5
H1B C1 H1C 109.5
Si1 C2 H2A 109.5
Si1 C2 H2B 109.5
H2A C2 H2B 109.5
Si1 C2 H2C 109.5
H2A C2 H2C 109.5
H2B C2 H2C 109.5
P1 C3 Si1 107.54(10)
P1 C3 H3A 110.2
Si1 C3 H3A 110.2
P1 C3 H3B 110.2
Si1 C3 H3B 110.2
H3A C3 H3B 108.5
C5 C4 C6 109.81(16)
C5 C4 P1 111.57(14)
C6 C4 P1 113.94(13)
C5 C4 H4A 107.1
C6 C4 H4A 107.1
P1 C4 H4A 107.1
C4 C5 H5A 109.5
C4 C5 H5B 109.5
H5A C5 H5B 109.5
C4 C5 H5C 109.5
H5A C5 H5C 109.5
H5B C5 H5C 109.5
C4 C6 H6A 109.5
C4 C6 H6B 109.5
H6A C6 H6B 109.5
C4 C6 H6C 109.5
H6A C6 H6C 109.5
H6B C6 H6C 109.5
C9 C7 C8 112.5(2)
C9 C7 P1 112.25(14)
C8 C7 P1 110.23(15)
C9 C7 H7A 107.2
C8 C7 H7A 107.2
P1 C7 H7A 107.2
C7 C8 H8A 109.5
C7 C8 H8B 109.5
H8A C8 H8B 109.5
C7 C8 H8C 109.5
H8A C8 H8C 109.5
H8B C8 H8C 109.5
C7 C9 H9A 109.5
C7 C9 H9B 109.5
H9A C9 H9B 109.5
C7 C9 H9C 109.5
H9A C9 H9C 109.5
H9B C9 H9C 109.5
Si2 C10 H10A 109.5
Si2 C10 H10B 109.5
H10A C10 H10B 109.5
Si2 C10 H10C 109.5
H10A C10 H10C 109.5
H10B C10 H10C 109.5
Si2 C11 H11A 109.5
Si2 C11 H11B 109.5
H11A C11 H11B 109.5
Si2 C11 H11C 109.5
H11A C11 H11C 109.5
H11B C11 H11C 109.5
P2 C12 Si2 108.45(9)
P2 C12 H12A 110.0
Si2 C12 H12A 110.0
P2 C12 H12B 110.0
Si2 C12 H12B 110.0
H12A C12 H12B 108.4
C15 C13 C14 109.67(15)
C15 C13 P2 115.81(12)
C14 C13 P2 109.29(12)
C15 C13 H13A 107.2
C14 C13 H13A 107.2
P2 C13 H13A 107.2
C13 C14 H14A 109.5
C13 C14 H14B 109.5
H14A C14 H14B 109.5
C13 C14 H14C 109.5
H14A C14 H14C 109.5
H14B C14 H14C 109.5
C13 C15 H15A 109.5
C13 C15 H15B 109.5
H15A C15 H15B 109.5
C13 C15 H15C 109.5
H15A C15 H15C 109.5
H15B C15 H15C 109.5
C17 C16 C18 109.68(17)
C17 C16 P2 112.03(13)
C18 C16 P2 111.46(12)
C17 C16 H16A 107.8
C18 C16 H16A 107.8
P2 C16 H16A 107.8
C16 C17 H17A 109.5
C16 C17 H17B 109.5
H17A C17 H17B 109.5
C16 C17 H17C 109.5
H17A C17 H17C 109.5
H17B C17 H17C 109.5
C16 C18 H18A 109.5
C16 C18 H18B 109.5
H18A C18 H18B 109.5
C16 C18 H18C 109.5
H18A C18 H18C 109.5
H18B C18 H18C 109.5
C25 N2 C21 117.03(16)
C25 N2 Re1 125.25(13)
C21 N2 Re1 117.72(12)
C20 C19 Re1 125.44(14)
C20 C19 H19A 117.3
Re1 C19 H19A 117.3
C19 C20 C21 112.51(16)
C19 C20 H20A 123.7
C21 C20 H20A 123.7
N2 C21 C20 112.78(16)
N2 C21 C22 121.12(19)
C20 C21 C22 126.09(18)
C23 C22 C21 120.1(2)
C23 C22 H22A 120.0
C21 C22 H22A 120.0
C22 C23 C24 119.1(2)
C22 C23 H23A 120.4
C24 C23 H23A 120.4
C25 C24 C23 119.2(2)
C25 C24 H24A 120.4
C23 C24 H24A 120.4
N2 C25 C24 123.5(2)
N2 C25 H25A 118.2
C24 C25 H25A 118.2

loop_
_geom_bond_atom_site_label_1
_geom_bond_atom_site_label_2
_geom_bond_distance
Re1 C19 2.0156(18)
Re1 N1 2.0307(14)
Re1 N2 2.2081(15)
Re1 P2 2.3757(4)
Re1 P1 2.3923(4)
Re1 H1R 1.69(2)
P1 C3 1.834(2)
P1 C7 1.8549(19)
P1 C4 1.8707(18)
P2 C12 1.8316(18)
P2 C16 1.8510(18)
P2 C13 1.8622(17)
Si1 N1 1.7425(15)
Si1 C1 1.859(2)
Si1 C2 1.868(2)
Si1 C3 1.876(2)
Si2 N1 1.7443(15)
Si2 C10 1.868(2)
Si2 C11 1.872(2)
Si2 C12 1.8782(19)
C1 H1A 0.9800
C1 H1B 0.9800
C1 H1C 0.9800
C2 H2A 0.9800
C2 H2B 0.9800
C2 H2C 0.9800
C3 H3A 0.9900
C3 H3B 0.9900
C4 C5 1.526(3)
C4 C6 1.535(3)
C4 H4A 1.0000
C5 H5A 0.9800
C5 H5B 0.9800
C5 H5C 0.9800
C6 H6A 0.9800
C6 H6B 0.9800
C6 H6C 0.9800
C7 C9 1.518(3)
C7 C8 1.533(3)
C7 H7A 1.0000
C8 H8A 0.9800
C8 H8B 0.9800
C8 H8C 0.9800
C9 H9A 0.9800
C9 H9B 0.9800
C9 H9C 0.9800
C10 H10A 0.9800
C10 H10B 0.9800
C10 H10C 0.9800
C11 H11A 0.9800
C11 H11B 0.9800
C11 H11C 0.9800
C12 H12A 0.9900
C12 H12B 0.9900
C13 C15 1.533(2)
C13 C14 1.534(3)
C13 H13A 1.0000
C14 H14A 0.9800
C14 H14B 0.9800
C14 H14C 0.9800
C15 H15A 0.9800
C15 H15B 0.9800
C15 H15C 0.9800
C16 C17 1.526(3)
C16 C18 1.530(3)
C16 H16A 1.0000
C17 H17A 0.9800
C17 H17B 0.9800
C17 H17C 0.9800
C18 H18A 0.9800
C18 H18B 0.9800
C18 H18C 0.9800
N2 C25 1.359(2)
N2 C21 1.381(2)
C19 C20 1.373(3)
C19 H19A 0.9500
C20 C21 1.407(3)
C20 H20A 0.9500
C21 C22 1.417(3)
C22 C23 1.362(3)
C22 H22A 0.9500
C23 C24 1.396(3)
C23 H23A 0.9500
C24 C25 1.382(3)
C24 H24A 0.9500
C25 H25A 0.9500

loop_
_geom_torsion_atom_site_label_1
_geom_torsion_atom_site_label_2
_geom_torsion_atom_site_label_3
_geom_torsion_atom_site_label_4
_geom_torsion
C19 Re1 P1 C3 -108.25(10)
N1 Re1 P1 C3 11.26(9)
N2 Re1 P1 C3 -179.20(9)
P2 Re1 P1 C3 42.67(13)
C19 Re1 P1 C7 11.18(10)
N1 Re1 P1 C7 130.69(9)
N2 Re1 P1 C7 -59.77(9)
P2 Re1 P1 C7 162.10(11)
C19 Re1 P1 C4 136.49(9)
N1 Re1 P1 C4 -104.00(8)
N2 Re1 P1 C4 65.54(8)
P2 Re1 P1 C4 -72.59(12)
C19 Re1 P2 C12 141.85(9)
N1 Re1 P2 C12 21.92(8)
N2 Re1 P2 C12 -147.25(8)
P1 Re1 P2 C12 -9.54(12)
C19 Re1 P2 C16 -98.72(9)
N1 Re1 P2 C16 141.35(8)
N2 Re1 P2 C16 -27.82(8)
P1 Re1 P2 C16 109.90(11)
C19 Re1 P2 C13 26.04(8)
N1 Re1 P2 C13 -93.89(8)
N2 Re1 P2 C13 96.94(8)
P1 Re1 P2 C13 -125.35(10)
C1 Si1 N1 Si2 104.41(12)
C2 Si1 N1 Si2 -17.08(14)
C3 Si1 N1 Si2 -133.96(11)
C1 Si1 N1 Re1 -80.57(11)
C2 Si1 N1 Re1 157.94(9)
C3 Si1 N1 Re1 41.06(12)
C10 Si2 N1 Si1 87.90(12)
C11 Si2 N1 Si1 -34.47(14)
C12 Si2 N1 Si1 -154.95(10)
C10 Si2 N1 Re1 -87.00(11)
C11 Si2 N1 Re1 150.62(11)
C12 Si2 N1 Re1 30.15(11)
C19 Re1 N1 Si1 68.95(10)
N2 Re1 N1 Si1 -100.7(3)
P2 Re1 N1 Si1 154.13(8)
P1 Re1 N1 Si1 -30.65(7)
C19 Re1 N1 Si2 -115.85(9)
N2 Re1 N1 Si2 74.5(3)
P2 Re1 N1 Si2 -30.67(7)
P1 Re1 N1 Si2 144.55(8)
C7 P1 C3 Si1 -122.53(11)
C4 P1 C3 Si1 131.24(11)
Re1 P1 C3 Si1 7.67(14)
N1 Si1 C3 P1 -27.34(14)
C1 Si1 C3 P1 92.41(13)
C2 Si1 C3 P1 -150.26(12)
C3 P1 C4 C5 -61.58(16)
C7 P1 C4 C5 -168.34(15)
Re1 P1 C4 C5 57.19(16)
C3 P1 C4 C6 63.47(17)
C7 P1 C4 C6 -43.29(17)
Re1 P1 C4 C6 -177.77(12)
C3 P1 C7 C9 -168.94(15)
C4 P1 C7 C9 -62.51(16)
Re1 P1 C7 C9 68.81(16)
C3 P1 C7 C8 64.86(18)
C4 P1 C7 C8 171.29(17)
Re1 P1 C7 C8 -57.40(19)
C16 P2 C12 Si2 -139.87(9)
C13 P2 C12 Si2 112.95(10)
Re1 P2 C12 Si2 -10.37(11)
N1 Si2 C12 P2 -8.82(12)
C10 Si2 C12 P2 109.63(11)
C11 Si2 C12 P2 -134.12(12)
C12 P2 C13 C15 66.27(16)
C16 P2 C13 C15 -41.13(16)
Re1 P2 C13 C15 -174.50(12)
C12 P2 C13 C14 -58.16(14)
C16 P2 C13 C14 -165.56(13)
Re1 P2 C13 C14 61.07(14)
C12 P2 C16 C17 64.37(15)
C13 P2 C16 C17 171.67(14)
Re1 P2 C16 C17 -57.98(16)
C12 P2 C16 C18 -172.29(13)
C13 P2 C16 C18 -65.00(14)
Re1 P2 C16 C18 65.35(14)
C19 Re1 N2 C25 -176.85(15)
N1 Re1 N2 C25 -6.3(4)
P2 Re1 N2 C25 97.72(14)
P1 Re1 N2 C25 -76.12(14)
C19 Re1 N2 C21 3.45(12)
N1 Re1 N2 C21 174.0(2)
P2 Re1 N2 C21 -81.98(12)
P1 Re1 N2 C21 104.17(12)
N1 Re1 C19 C20 177.66(14)
N2 Re1 C19 C20 -4.44(15)
P2 Re1 C19 C20 93.93(16)
P1 Re1 C19 C20 -90.52(16)
Re1 C19 C20 C21 4.6(2)
C25 N2 C21 C20 177.96(16)
Re1 N2 C21 C20 -2.31(19)
C25 N2 C21 C22 -0.7(3)
Re1 N2 C21 C22 179.06(15)
C19 C20 C21 N2 -1.0(2)
C19 C20 C21 C22 177.51(19)
N2 C21 C22 C23 0.3(3)
C20 C21 C22 C23 -178.1(2)
C21 C22 C23 C24 0.1(4)
C22 C23 C24 C25 -0.1(3)
C21 N2 C25 C24 0.6(3)
Re1 N2 C25 C24 -179.06(15)
C23 C24 C25 N2 -0.2(3)
